data_4309585
loop_
_publ_author_name
'Mark S. Bailey'
'Daniel Y. Shen'
'Michael A. McGuire'
'Daniel C. Fredrickson'
'Brian H. Toby'
'Francis J. DiSalvo'
'Hisanori Yamane'
'Shinya Sasaki'
'Masahiko Shimada'

_publ_contact_author
;
F. J. DiSalvo
102B Baker Laboratory
Dept. of Chemistry and Chemical Biology
Cornell University
Ithaca NY 14853
USA
;
_publ_contact_author_email fjd3@cornell.edu
_publ_section_title
;
The Indium Subnitrides Ae6In4(InxLiy)N3-z (Ae = Sr and Ba)
;
_journal_name_full 'Inorganic Chemistry'
_journal_page_first 6680
_journal_page_last 6690
_journal_paper_doi 10.1021/ic050613i
_journal_volume 44
_journal_year 2005
_chemical_formula_sum 'Ba6 In4.78 N2.72'
_chemical_formula_weight 1410.72
_chemical_name_systematic
; 
 ? 
;
_space_group_IT_number 227
_symmetry_cell_setting cubic
_symmetry_space_group_name_Hall '-F 4vw 2vw 3'
_symmetry_space_group_name_H-M 'F d -3 m :2'
_atom_sites_solution_primary direct
_atom_sites_solution_secondary difmap
_audit_creation_method SHELXL-97
_cell_angle_alpha 90.00
_cell_angle_beta 90.00
_cell_angle_gamma 90.00
_cell_formula_units_Z 8
_cell_length_a 15.2165(14)
_cell_length_b 15.2165(14)
_cell_length_c 15.2165(14)
_cell_measurement_reflns_used 932
_cell_measurement_temperature 293(2)
_cell_measurement_theta_max 29.923
_cell_measurement_theta_min 3.786
_cell_volume 3523.3(6)
_computing_cell_refinement 'SMART and SAINT (Bruker, 1999)'
_computing_data_collection 'SMART and SAINT (Bruker, 1999)'
_computing_data_reduction 'XPREP (Bruker, 1997)'
_computing_publication_material 'SHELXL-97 (Sheldrick, 1997)'
_computing_structure_refinement 'SHELXL-97 (Sheldrick, 1997)'
_computing_structure_solution 'SIR97 (Altomare et al., 1999)'
_diffrn_ambient_temperature 293(2)
_diffrn_measured_fraction_theta_full 1.000
_diffrn_measured_fraction_theta_max 1.000
_diffrn_radiation_monochromator graphite
_diffrn_radiation_source 'fine-focus sealed tube'
_diffrn_radiation_type MoK\a
_diffrn_radiation_wavelength 0.71073
_diffrn_reflns_av_R_equivalents 0.0642
_diffrn_reflns_av_sigmaI/netI 0.0195
_diffrn_reflns_limit_h_max 21
_diffrn_reflns_limit_h_min -17
_diffrn_reflns_limit_k_max 19
_diffrn_reflns_limit_k_min -21
_diffrn_reflns_limit_l_max 12
_diffrn_reflns_limit_l_min -21
_diffrn_reflns_number 7166
_diffrn_reflns_theta_full 29.91
_diffrn_reflns_theta_max 29.91
_diffrn_reflns_theta_min 2.32
_exptl_absorpt_coefficient_mu 19.266
_exptl_absorpt_correction_T_max 0.15622
_exptl_absorpt_correction_T_min 0.09445
_exptl_absorpt_correction_type analytical
_exptl_absorpt_process_details 'face indexed'
_exptl_crystal_colour silver
_exptl_crystal_density_diffrn 5.319
_exptl_crystal_density_method 'not measured'
_exptl_crystal_description octahedron
_exptl_crystal_F_000 4713
_exptl_crystal_size_max 0.17
_exptl_crystal_size_mid 0.15
_exptl_crystal_size_min 0.15
_refine_diff_density_max 0.912
_refine_diff_density_min -1.118
_refine_diff_density_rms 0.156
_refine_ls_extinction_coef 0.000080(11)
_refine_ls_extinction_expression Fc^*^=kFc[1+0.001xFc^2^\l^3^/sin(2\q)]^-1/4^
_refine_ls_extinction_method SHELXL
_refine_ls_goodness_of_fit_ref 1.181
_refine_ls_matrix_type full
_refine_ls_number_parameters 17
_refine_ls_number_reflns 282
_refine_ls_number_restraints 0
_refine_ls_restrained_S_all 1.181
_refine_ls_R_factor_all 0.0291
_refine_ls_R_factor_gt 0.0238
_refine_ls_shift/su_max 0.000
_refine_ls_shift/su_mean 0.000
_refine_ls_structure_factor_coef Fsqd
_refine_ls_weighting_details 'calc w=1/[\s^2^(Fo^2^)+(0.0210P)^2^+52.8455P] where P=(Fo^2^+2Fc^2^)/3'
_refine_ls_weighting_scheme calc
_refine_ls_wR_factor_gt 0.0530
_refine_ls_wR_factor_ref 0.0545
_reflns_number_gt 250
_reflns_number_total 282
_reflns_threshold_expression >2sigma(I)
_cod_data_source_file ic050613isi20050421_094422_1.cif
_cod_data_source_block Ba6In4.78N2.72
_cod_original_sg_symbol_H-M 'F d -3 m'
_cod_database_code 4309585

loop_
_symmetry_equiv_pos_as_xyz
'x, y, z'
'-x+3/4, -y+1/4, z+1/2'
'-x+1/4, y+1/2, -z+3/4'
'x+1/2, -y+3/4, -z+1/4'
'z, x, y'
'z+1/2, -x+3/4, -y+1/4'
'-z+3/4, -x+1/4, y+1/2'
'-z+1/4, x+1/2, -y+3/4'
'y, z, x'
'-y+1/4, z+1/2, -x+3/4'
'y+1/2, -z+3/4, -x+1/4'
'-y+3/4, -z+1/4, x+1/2'
'y+3/4, x+1/4, -z+1/2'
'-y, -x, -z'
'y+1/4, -x+1/2, z+3/4'
'-y+1/2, x+3/4, z+1/4'
'x+3/4, z+1/4, -y+1/2'
'-x+1/2, z+3/4, y+1/4'
'-x, -z, -y'
'x+1/4, -z+1/2, y+3/4'
'z+3/4, y+1/4, -x+1/2'
'z+1/4, -y+1/2, x+3/4'
'-z+1/2, y+3/4, x+1/4'
'-z, -y, -x'
'x, y+1/2, z+1/2'
'-x+3/4, -y+3/4, z+1'
'-x+1/4, y+1, -z+5/4'
'x+1/2, -y+5/4, -z+3/4'
'z, x+1/2, y+1/2'
'z+1/2, -x+5/4, -y+3/4'
'-z+3/4, -x+3/4, y+1'
'-z+1/4, x+1, -y+5/4'
'y, z+1/2, x+1/2'
'-y+1/4, z+1, -x+5/4'
'y+1/2, -z+5/4, -x+3/4'
'-y+3/4, -z+3/4, x+1'
'y+3/4, x+3/4, -z+1'
'-y, -x+1/2, -z+1/2'
'y+1/4, -x+1, z+5/4'
'-y+1/2, x+5/4, z+3/4'
'x+3/4, z+3/4, -y+1'
'-x+1/2, z+5/4, y+3/4'
'-x, -z+1/2, -y+1/2'
'x+1/4, -z+1, y+5/4'
'z+3/4, y+3/4, -x+1'
'z+1/4, -y+1, x+5/4'
'-z+1/2, y+5/4, x+3/4'
'-z, -y+1/2, -x+1/2'
'x+1/2, y, z+1/2'
'-x+5/4, -y+1/4, z+1'
'-x+3/4, y+1/2, -z+5/4'
'x+1, -y+3/4, -z+3/4'
'z+1/2, x, y+1/2'
'z+1, -x+3/4, -y+3/4'
'-z+5/4, -x+1/4, y+1'
'-z+3/4, x+1/2, -y+5/4'
'y+1/2, z, x+1/2'
'-y+3/4, z+1/2, -x+5/4'
'y+1, -z+3/4, -x+3/4'
'-y+5/4, -z+1/4, x+1'
'y+5/4, x+1/4, -z+1'
'-y+1/2, -x, -z+1/2'
'y+3/4, -x+1/2, z+5/4'
'-y+1, x+3/4, z+3/4'
'x+5/4, z+1/4, -y+1'
'-x+1, z+3/4, y+3/4'
'-x+1/2, -z, -y+1/2'
'x+3/4, -z+1/2, y+5/4'
'z+5/4, y+1/4, -x+1'
'z+3/4, -y+1/2, x+5/4'
'-z+1, y+3/4, x+3/4'
'-z+1/2, -y, -x+1/2'
'x+1/2, y+1/2, z'
'-x+5/4, -y+3/4, z+1/2'
'-x+3/4, y+1, -z+3/4'
'x+1, -y+5/4, -z+1/4'
'z+1/2, x+1/2, y'
'z+1, -x+5/4, -y+1/4'
'-z+5/4, -x+3/4, y+1/2'
'-z+3/4, x+1, -y+3/4'
'y+1/2, z+1/2, x'
'-y+3/4, z+1, -x+3/4'
'y+1, -z+5/4, -x+1/4'
'-y+5/4, -z+3/4, x+1/2'
'y+5/4, x+3/4, -z+1/2'
'-y+1/2, -x+1/2, -z'
'y+3/4, -x+1, z+3/4'
'-y+1, x+5/4, z+1/4'
'x+5/4, z+3/4, -y+1/2'
'-x+1, z+5/4, y+1/4'
'-x+1/2, -z+1/2, -y'
'x+3/4, -z+1, y+3/4'
'z+5/4, y+3/4, -x+1/2'
'z+3/4, -y+1, x+3/4'
'-z+1, y+5/4, x+1/4'
'-z+1/2, -y+1/2, -x'
'-x, -y, -z'
'x-3/4, y-1/4, -z-1/2'
'x-1/4, -y-1/2, z-3/4'
'-x-1/2, y-3/4, z-1/4'
'-z, -x, -y'
'-z-1/2, x-3/4, y-1/4'
'z-3/4, x-1/4, -y-1/2'
'z-1/4, -x-1/2, y-3/4'
'-y, -z, -x'
'y-1/4, -z-1/2, x-3/4'
'-y-1/2, z-3/4, x-1/4'
'y-3/4, z-1/4, -x-1/2'
'-y-3/4, -x-1/4, z-1/2'
'y, x, z'
'-y-1/4, x-1/2, -z-3/4'
'y-1/2, -x-3/4, -z-1/4'
'-x-3/4, -z-1/4, y-1/2'
'x-1/2, -z-3/4, -y-1/4'
'x, z, y'
'-x-1/4, z-1/2, -y-3/4'
'-z-3/4, -y-1/4, x-1/2'
'-z-1/4, y-1/2, -x-3/4'
'z-1/2, -y-3/4, -x-1/4'
'z, y, x'
'-x, -y+1/2, -z+1/2'
'x-3/4, y+1/4, -z'
'x-1/4, -y, z-1/4'
'-x-1/2, y-1/4, z+1/4'
'-z, -x+1/2, -y+1/2'
'-z-1/2, x-1/4, y+1/4'
'z-3/4, x+1/4, -y'
'z-1/4, -x, y-1/4'
'-y, -z+1/2, -x+1/2'
'y-1/4, -z, x-1/4'
'-y-1/2, z-1/4, x+1/4'
'y-3/4, z+1/4, -x'
'-y-3/4, -x+1/4, z'
'y, x+1/2, z+1/2'
'-y-1/4, x, -z-1/4'
'y-1/2, -x-1/4, -z+1/4'
'-x-3/4, -z+1/4, y'
'x-1/2, -z-1/4, -y+1/4'
'x, z+1/2, y+1/2'
'-x-1/4, z, -y-1/4'
'-z-3/4, -y+1/4, x'
'-z-1/4, y, -x-1/4'
'z-1/2, -y-1/4, -x+1/4'
'z, y+1/2, x+1/2'
'-x+1/2, -y, -z+1/2'
'x-1/4, y-1/4, -z'
'x+1/4, -y-1/2, z-1/4'
'-x, y-3/4, z+1/4'
'-z+1/2, -x, -y+1/2'
'-z, x-3/4, y+1/4'
'z-1/4, x-1/4, -y'
'z+1/4, -x-1/2, y-1/4'
'-y+1/2, -z, -x+1/2'
'y+1/4, -z-1/2, x-1/4'
'-y, z-3/4, x+1/4'
'y-1/4, z-1/4, -x'
'-y-1/4, -x-1/4, z'
'y+1/2, x, z+1/2'
'-y+1/4, x-1/2, -z-1/4'
'y, -x-3/4, -z+1/4'
'-x-1/4, -z-1/4, y'
'x, -z-3/4, -y+1/4'
'x+1/2, z, y+1/2'
'-x+1/4, z-1/2, -y-1/4'
'-z-1/4, -y-1/4, x'
'-z+1/4, y-1/2, -x-1/4'
'z, -y-3/4, -x+1/4'
'z+1/2, y, x+1/2'
'-x+1/2, -y+1/2, -z'
'x-1/4, y+1/4, -z-1/2'
'x+1/4, -y, z-3/4'
'-x, y-1/4, z-1/4'
'-z+1/2, -x+1/2, -y'
'-z, x-1/4, y-1/4'
'z-1/4, x+1/4, -y-1/2'
'z+1/4, -x, y-3/4'
'-y+1/2, -z+1/2, -x'
'y+1/4, -z, x-3/4'
'-y, z-1/4, x-1/4'
'y-1/4, z+1/4, -x-1/2'
'-y-1/4, -x+1/4, z-1/2'
'y+1/2, x+1/2, z'
'-y+1/4, x, -z-3/4'
'y, -x-1/4, -z-1/4'
'-x-1/4, -z+1/4, y-1/2'
'x, -z-1/4, -y-1/4'
'x+1/2, z+1/2, y'
'-x+1/4, z, -y-3/4'
'-z-1/4, -y+1/4, x-1/2'
'-z+1/4, y, -x-3/4'
'z, -y-1/4, -x-1/4'
'z+1/2, y+1/2, x'

loop_
_atom_site_label
_atom_site_type_symbol
_atom_site_fract_x
_atom_site_fract_y
_atom_site_fract_z
_atom_site_U_iso_or_equiv
_atom_site_adp_type
_atom_site_occupancy
_atom_site_symmetry_multiplicity
_atom_site_calc_flag
_atom_site_refinement_flags
_atom_site_disorder_assembly
_atom_site_disorder_group
Ba Ba 0.30796(4) 0.1250 0.1250 0.0316(2) Uani 1 4 d S . .
In1 In 0.30278(3) 0.30278(3) 0.30278(3) 0.0241(2) Uani 1 6 d S . .
In2 In 0.5000 0.5000 0.5000 0.0258(9) Uani 0.389(5) 12 d SP . .
N1 N 0.0111(9) 0.0111(9) 0.0111(9) 0.040(7) Uani 0.50 6 d SP . .
N2 N 0.1250 0.1250 0.1250 0.050(13) Uani 0.72(8) 24 d SP . .

loop_
_atom_site_aniso_label
_atom_site_aniso_U_11
_atom_site_aniso_U_22
_atom_site_aniso_U_33
_atom_site_aniso_U_23
_atom_site_aniso_U_13
_atom_site_aniso_U_12
Ba 0.0263(3) 0.0342(3) 0.0342(3) -0.0115(2) 0.000 0.000
In1 0.0241(2) 0.0241(2) 0.0241(2) -0.00023(18) -0.00023(18) -0.00023(18)
In2 0.0258(9) 0.0258(9) 0.0258(9) -0.0027(6) -0.0027(6) -0.0027(6)
N1 0.040(7) 0.040(7) 0.040(7) 0.000(8) 0.000(8) 0.000(8)
N2 0.050(13) 0.050(13) 0.050(13) 0.000 0.000 0.000

loop_
_atom_type_symbol
_atom_type_description
_atom_type_scat_dispersion_real
_atom_type_scat_dispersion_imag
_atom_type_scat_source
In In -0.7276 1.3100 'International Tables Vol C Tables 4.2.6.8 and 6.1.1.4'
Ba Ba -0.3244 2.2819 'International Tables Vol C Tables 4.2.6.8 and 6.1.1.4'
N N 0.0061 0.0033 'International Tables Vol C Tables 4.2.6.8 and 6.1.1.4'

loop_
_exptl_crystal_face_index_h
_exptl_crystal_face_index_k
_exptl_crystal_face_index_l
_exptl_crystal_face_perp_dist
-1.00 -1.00 1.00 0.075
1.00 1.00 -1.00 0.075
1.00 -1.00 1.00 0.075
-1.00 1.00 -1.00 0.075
1.00 1.00 1.00 0.075
-1.00 -1.00 -1.00 0.075
1.00 -1.00 -1.00 0.090
-1.00 1.00 1.00 0.075

loop_
_geom_angle_atom_site_label_1
_geom_angle_atom_site_label_2
_geom_angle_atom_site_label_3
_geom_angle
_geom_angle_site_symmetry_1
_geom_angle_site_symmetry_3
_geom_angle_publ_flag
N1 Ba N1 133.6(9) 27_544 50_454 ?
N1 Ba N2 66.8(4) 27_544 . ?
N1 Ba N2 66.8(4) 50_454 . ?
N1 Ba N1 9.5(8) 27_544 171_556 ?
N1 Ba N1 143.11(10) 50_454 171_556 ?
N2 Ba N1 76.3(3) . 171_556 ?
N1 Ba N1 143.11(10) 27_544 122_655 ?
N1 Ba N1 9.5(8) 50_454 122_655 ?
N2 Ba N1 76.3(3) . 122_655 ?
N1 Ba N1 152.6(7) 171_556 122_655 ?
N1 Ba In1 89.534(9) 27_544 76_445 ?
N1 Ba In1 89.534(9) 50_454 76_445 ?
N2 Ba In1 88.818(12) . 76_445 ?
N1 Ba In1 89.720(7) 171_556 76_445 ?
N1 Ba In1 89.720(7) 122_655 76_445 ?
N1 Ba In1 89.535(10) 27_544 . ?
N1 Ba In1 89.535(10) 50_454 . ?
N2 Ba In1 88.818(12) . . ?
N1 Ba In1 89.720(8) 171_556 . ?
N1 Ba In1 89.720(8) 122_655 . ?
In1 Ba In1 177.64(2) 76_445 . ?
N1 Ba Ba 42.4(3) 27_544 78_445 ?
N1 Ba Ba 100.4(4) 50_454 78_445 ?
N2 Ba Ba 45.0 . 78_445 ?
N1 Ba Ba 49.2(3) 171_556 78_445 ?
N1 Ba Ba 108.6(3) 122_655 78_445 ?
In1 Ba Ba 59.037(9) 76_445 78_445 ?
In1 Ba Ba 119.033(10) . 78_445 ?
N1 Ba Ba 100.4(4) 27_544 34_544 ?
N1 Ba Ba 42.4(3) 50_454 34_544 ?
N2 Ba Ba 45.0 . 34_544 ?
N1 Ba Ba 108.6(3) 171_556 34_544 ?
N1 Ba Ba 49.2(3) 122_655 34_544 ?
In1 Ba Ba 59.037(9) 76_445 34_544 ?
In1 Ba Ba 119.033(10) . 34_544 ?
Ba Ba Ba 60.0 78_445 34_544 ?
N1 Ba Ba 42.4(3) 27_544 9 ?
N1 Ba Ba 100.4(4) 50_454 9 ?
N2 Ba Ba 45.0 . 9 ?
N1 Ba Ba 49.2(3) 171_556 9 ?
N1 Ba Ba 108.6(3) 122_655 9 ?
In1 Ba Ba 119.033(10) 76_445 9 ?
In1 Ba Ba 59.037(9) . 9 ?
Ba Ba Ba 60.0 78_445 9 ?
Ba Ba Ba 90.0 34_544 9 ?
N1 Ba Ba 100.4(4) 27_544 5 ?
N1 Ba Ba 42.4(3) 50_454 5 ?
N2 Ba Ba 45.0 . 5 ?
N1 Ba Ba 108.6(3) 171_556 5 ?
N1 Ba Ba 49.2(3) 122_655 5 ?
In1 Ba Ba 119.033(10) 76_445 5 ?
In1 Ba Ba 59.037(9) . 5 ?
Ba Ba Ba 90.0 78_445 5 ?
Ba Ba Ba 60.0 34_544 5 ?
Ba Ba Ba 60.0 9 5 ?
N1 Ba In2 106.8(3) 27_544 52_455 ?
N1 Ba In2 106.8(3) 50_454 52_455 ?
N2 Ba In2 137.369(6) . 52_455 ?
N1 Ba In2 100.0(3) 171_556 52_455 ?
N1 Ba In2 100.0(3) 122_655 52_455 ?
In1 Ba In2 133.813(16) 76_445 52_455 ?
In1 Ba In2 48.551(8) . 52_455 ?
Ba Ba In2 149.191(1) 78_445 52_455 ?
Ba Ba In2 149.191(1) 34_544 52_455 ?
Ba Ba In2 100.463(5) 9 52_455 ?
Ba Ba In2 100.463(5) 5 52_455 ?
In1 In1 In1 60.0 52_455 75_545 ?
In1 In1 In1 60.0 52_455 26_554 ?
In1 In1 In1 60.0 75_545 26_554 ?
In1 In1 In2 110.729(14) 52_455 52_455 ?
In1 In1 In2 61.030(12) 75_545 52_455 ?
In1 In1 In2 61.030(12) 26_554 52_455 ?
In1 In1 In2 61.030(12) 52_455 75_545 ?
In1 In1 In2 110.729(14) 75_545 75_545 ?
In1 In1 In2 61.030(12) 26_554 75_545 ?
In2 In1 In2 113.924(11) 52_455 75_545 ?
In1 In1 In2 61.030(12) 52_455 26_554 ?
In1 In1 In2 61.030(12) 75_545 26_554 ?
In1 In1 In2 110.729(14) 26_554 26_554 ?
In2 In1 In2 113.924(11) 52_455 26_554 ?
In2 In1 In2 113.924(11) 75_545 26_554 ?
In1 In1 Ba 119.033(10) 52_455 5 ?
In1 In1 Ba 178.818(12) 75_545 5 ?
In1 In1 Ba 119.033(10) 26_554 5 ?
In2 In1 Ba 119.302(14) 52_455 5 ?
In2 In1 Ba 68.089(11) 75_545 5 ?
In2 In1 Ba 119.302(14) 26_554 5 ?
In1 In1 Ba 119.033(10) 52_455 9 ?
In1 In1 Ba 119.033(10) 75_545 9 ?
In1 In1 Ba 178.818(12) 26_554 9 ?
In2 In1 Ba 119.302(14) 52_455 9 ?
In2 In1 Ba 119.302(14) 75_545 9 ?
In2 In1 Ba 68.089(11) 26_554 9 ?
Ba In1 Ba 61.925(19) 5 9 ?
In1 In1 Ba 178.818(12) 52_455 . ?
In1 In1 Ba 119.033(10) 75_545 . ?
In1 In1 Ba 119.033(10) 26_554 . ?
In2 In1 Ba 68.089(11) 52_455 . ?
In2 In1 Ba 119.302(14) 75_545 . ?
In2 In1 Ba 119.302(14) 26_554 . ?
Ba In1 Ba 61.925(19) 5 . ?
Ba In1 Ba 61.925(19) 9 . ?
In1 In1 Ba 117.392(10) 52_455 154_565 ?
In1 In1 Ba 117.392(10) 75_545 154_565 ?
In1 In1 Ba 67.354(12) 26_554 154_565 ?
In2 In1 Ba 65.324(2) 52_455 154_565 ?
In2 In1 Ba 65.324(1) 75_545 154_565 ?
In2 In1 Ba 178.08(3) 26_554 154_565 ?
Ba In1 Ba 62.252(7) 5 154_565 ?
Ba In1 Ba 113.83(2) 9 154_565 ?
Ba In1 Ba 62.252(7) . 154_565 ?
In1 In1 Ba 117.392(10) 52_455 126_655 ?
In1 In1 Ba 67.354(12) 75_545 126_655 ?
In1 In1 Ba 117.392(10) 26_554 126_655 ?
In2 In1 Ba 65.324(1) 52_455 126_655 ?
In2 In1 Ba 178.08(3) 75_545 126_655 ?
In2 In1 Ba 65.324(1) 26_554 126_655 ?
Ba In1 Ba 113.83(2) 5 126_655 ?
Ba In1 Ba 62.252(7) 9 126_655 ?
Ba In1 Ba 62.252(7) . 126_655 ?
Ba In1 Ba 115.367(8) 154_565 126_655 ?
In1 In1 Ba 67.354(12) 52_455 170_556 ?
In1 In1 Ba 117.392(10) 75_545 170_556 ?
In1 In1 Ba 117.392(10) 26_554 170_556 ?
In2 In1 Ba 178.08(3) 52_455 170_556 ?
In2 In1 Ba 65.324(1) 75_545 170_556 ?
In2 In1 Ba 65.324(2) 26_554 170_556 ?
Ba In1 Ba 62.252(7) 5 170_556 ?
Ba In1 Ba 62.252(7) 9 170_556 ?
Ba In1 Ba 113.83(2) . 170_556 ?
Ba In1 Ba 115.367(8) 154_565 170_556 ?
Ba In1 Ba 115.367(8) 126_655 170_556 ?
In1 In2 In1 180.000(6) 148_665 52_455 ?
In1 In2 In1 57.94(2) 148_665 171_566 ?
In1 In2 In1 122.06(2) 52_455 171_566 ?
In1 In2 In1 122.06(2) 148_665 75_545 ?
In1 In2 In1 57.94(2) 52_455 75_545 ?
In1 In2 In1 180.0 171_566 75_545 ?
In1 In2 In1 57.94(2) 148_665 122_656 ?
In1 In2 In1 122.06(2) 52_455 122_656 ?
In1 In2 In1 57.94(2) 171_566 122_656 ?
In1 In2 In1 122.06(2) 75_545 122_656 ?
In1 In2 In1 122.06(2) 148_665 26_554 ?
In1 In2 In1 57.94(2) 52_455 26_554 ?
In1 In2 In1 122.06(2) 171_566 26_554 ?
In1 In2 In1 57.94(2) 75_545 26_554 ?
In1 In2 In1 180.0 122_656 26_554 ?
In1 In2 Ba 63.360(15) 148_665 121_655 ?
In1 In2 Ba 116.640(15) 52_455 121_655 ?
In1 In2 Ba 112.558(7) 171_566 121_655 ?
In1 In2 Ba 67.442(7) 75_545 121_655 ?
In1 In2 Ba 112.558(7) 122_656 121_655 ?
In1 In2 Ba 67.442(7) 26_554 121_655 ?
In1 In2 Ba 112.558(7) 148_665 177_556 ?
In1 In2 Ba 67.442(7) 52_455 177_556 ?
In1 In2 Ba 112.558(7) 171_566 177_556 ?
In1 In2 Ba 67.442(7) 75_545 177_556 ?
In1 In2 Ba 63.360(15) 122_656 177_556 ?
In1 In2 Ba 116.640(15) 26_554 177_556 ?
Ba In2 Ba 118.382(3) 121_655 177_556 ?
In1 In2 Ba 112.558(7) 148_665 149_565 ?
In1 In2 Ba 67.442(7) 52_455 149_565 ?
In1 In2 Ba 63.360(15) 171_566 149_565 ?
In1 In2 Ba 116.640(15) 75_545 149_565 ?
In1 In2 Ba 112.558(7) 122_656 149_565 ?
In1 In2 Ba 67.442(7) 26_554 149_565 ?
Ba In2 Ba 118.382(3) 121_655 149_565 ?
Ba In2 Ba 118.382(3) 177_556 149_565 ?
In1 In2 Ba 116.640(15) 148_665 25 ?
In1 In2 Ba 63.360(15) 52_455 25 ?
In1 In2 Ba 67.442(7) 171_566 25 ?
In1 In2 Ba 112.558(7) 75_545 25 ?
In1 In2 Ba 67.442(7) 122_656 25 ?
In1 In2 Ba 112.558(7) 26_554 25 ?
Ba In2 Ba 180.0 121_655 25 ?
Ba In2 Ba 61.618(3) 177_556 25 ?
Ba In2 Ba 61.618(3) 149_565 25 ?
In1 In2 Ba 67.442(7) 148_665 53 ?
In1 In2 Ba 112.558(7) 52_455 53 ?
In1 In2 Ba 116.640(15) 171_566 53 ?
In1 In2 Ba 63.360(15) 75_545 53 ?
In1 In2 Ba 67.442(7) 122_656 53 ?
In1 In2 Ba 112.558(7) 26_554 53 ?
Ba In2 Ba 61.618(3) 121_655 53 ?
Ba In2 Ba 61.618(3) 177_556 53 ?
Ba In2 Ba 180.0 149_565 53 ?
Ba In2 Ba 118.382(3) 25 53 ?
In1 In2 Ba 67.442(7) 148_665 81 ?
In1 In2 Ba 112.558(7) 52_455 81 ?
In1 In2 Ba 67.442(7) 171_566 81 ?
In1 In2 Ba 112.558(7) 75_545 81 ?
In1 In2 Ba 116.640(15) 122_656 81 ?
In1 In2 Ba 63.360(15) 26_554 81 ?
Ba In2 Ba 61.618(3) 121_655 81 ?
Ba In2 Ba 180.0 177_556 81 ?
Ba In2 Ba 61.618(3) 149_565 81 ?
Ba In2 Ba 118.382(3) 25 81 ?
Ba In2 Ba 118.382(3) 53 81 ?
In1 In2 In1 145.994(14) 148_665 . ?
In1 In2 In1 34.006(14) 52_455 . ?
In1 In2 In1 145.994(14) 171_566 . ?
In1 In2 In1 34.006(14) 75_545 . ?
In1 In2 In1 145.994(14) 122_656 . ?
In1 In2 In1 34.006(14) 26_554 . ?
Ba In2 In1 82.633(6) 121_655 . ?
Ba In2 In1 82.633(6) 177_556 . ?
Ba In2 In1 82.634(6) 149_565 . ?
Ba In2 In1 97.367(6) 25 . ?
Ba In2 In1 97.366(6) 53 . ?
Ba In2 In1 97.366(6) 81 . ?
In1 In2 In1 34.006(14) 148_665 97_666 ?
In1 In2 In1 145.994(14) 52_455 97_666 ?
In1 In2 In1 34.006(14) 171_566 97_666 ?
In1 In2 In1 145.994(14) 75_545 97_666 ?
In1 In2 In1 34.006(14) 122_656 97_666 ?
In1 In2 In1 145.994(14) 26_554 97_666 ?
Ba In2 In1 97.367(6) 121_655 97_666 ?
Ba In2 In1 97.367(6) 177_556 97_666 ?
Ba In2 In1 97.366(6) 149_565 97_666 ?
Ba In2 In1 82.634(6) 25 97_666 ?
Ba In2 In1 82.634(6) 53 97_666 ?
Ba In2 In1 82.634(6) 81 97_666 ?
In1 In2 In1 180.0 . 97_666 ?
In1 In2 In2 69.271(14) 148_665 76_456 ?
In1 In2 In2 110.729(14) 52_455 76_456 ?
In1 In2 In2 33.038(6) 171_566 76_456 ?
In1 In2 In2 146.962(6) 75_545 76_456 ?
In1 In2 In2 33.038(6) 122_656 76_456 ?
In1 In2 In2 146.962(6) 26_554 76_456 ?
Ba In2 In2 132.631(6) 121_655 76_456 ?
Ba In2 In2 79.537(5) 177_556 76_456 ?
Ba In2 In2 79.537(5) 149_565 76_456 ?
Ba In2 In2 47.369(6) 25 76_456 ?
Ba In2 In2 100.463(5) 53 76_456 ?
Ba In2 In2 100.463(5) 81 76_456 ?
In1 In2 In2 144.7 . 76_456 ?
In1 In2 In2 35.3 97_666 76_456 ?
In1 In2 In2 110.729(14) 148_665 52_455 ?
In1 In2 In2 69.271(14) 52_455 52_455 ?
In1 In2 In2 146.962(6) 171_566 52_455 ?
In1 In2 In2 33.038(6) 75_545 52_455 ?
In1 In2 In2 146.962(6) 122_656 52_455 ?
In1 In2 In2 33.038(6) 26_554 52_455 ?
Ba In2 In2 47.369(6) 121_655 52_455 ?
Ba In2 In2 100.463(5) 177_556 52_455 ?
Ba In2 In2 100.463(5) 149_565 52_455 ?
Ba In2 In2 132.631(6) 25 52_455 ?
Ba In2 In2 79.537(5) 53 52_455 ?
Ba In2 In2 79.537(5) 81 52_455 ?
In1 In2 In2 35.3 . 52_455 ?
In1 In2 In2 144.7 97_666 52_455 ?
In2 In2 In2 180.0 76_456 52_455 ?
In1 In2 In2 146.962(6) 148_665 75_545 ?
In1 In2 In2 33.038(6) 52_455 75_545 ?
In1 In2 In2 110.729(14) 171_566 75_545 ?
In1 In2 In2 69.271(14) 75_545 75_545 ?
In1 In2 In2 146.962(6) 122_656 75_545 ?
In1 In2 In2 33.038(6) 26_554 75_545 ?
Ba In2 In2 100.463(5) 121_655 75_545 ?
Ba In2 In2 100.463(5) 177_556 75_545 ?
Ba In2 In2 47.369(6) 149_565 75_545 ?
Ba In2 In2 79.537(5) 25 75_545 ?
Ba In2 In2 132.631(6) 53 75_545 ?
Ba In2 In2 79.537(5) 81 75_545 ?
In1 In2 In2 35.3 . 75_545 ?
In1 In2 In2 144.7 97_666 75_545 ?
In2 In2 In2 120.0 76_456 75_545 ?
In2 In2 In2 60.0 52_455 75_545 ?
In1 In2 In2 33.038(6) 148_665 27_645 ?
In1 In2 In2 146.962(6) 52_455 27_645 ?
In1 In2 In2 69.271(14) 171_566 27_645 ?
In1 In2 In2 110.729(14) 75_545 27_645 ?
In1 In2 In2 33.038(6) 122_656 27_645 ?
In1 In2 In2 146.962(6) 26_554 27_645 ?
Ba In2 In2 79.537(5) 121_655 27_645 ?
Ba In2 In2 79.537(5) 177_556 27_645 ?
Ba In2 In2 132.631(6) 149_565 27_645 ?
Ba In2 In2 100.463(5) 25 27_645 ?
Ba In2 In2 47.369(6) 53 27_645 ?
Ba In2 In2 100.463(5) 81 27_645 ?
In1 In2 In2 144.7 . 27_645 ?
In1 In2 In2 35.3 97_666 27_645 ?
In2 In2 In2 60.0 76_456 27_645 ?
In2 In2 In2 120.0 52_455 27_645 ?
In2 In2 In2 180.0 75_545 27_645 ?
N1 N1 Ba 121.5(4) 97 50_454 ?
N1 N1 Ba 121.5(4) 97 34_544 ?
Ba N1 Ba 95.1(6) 50_454 34_544 ?
N1 N1 Ba 121.5(4) 97 78_445 ?
Ba N1 Ba 95.1(6) 50_454 78_445 ?
Ba N1 Ba 95.1(6) 34_544 78_445 ?
N1 N1 Ba 49.0(4) 97 146 ?
Ba N1 Ba 170.5(8) 50_454 146 ?
Ba N1 Ba 91.26(10) 34_544 146 ?
Ba N1 Ba 91.26(10) 78_445 146 ?
N1 N1 Ba 49.0(4) 97 174 ?
Ba N1 Ba 91.26(10) 50_454 174 ?
Ba N1 Ba 91.26(10) 34_544 174 ?
Ba N1 Ba 170.5(8) 78_445 174 ?
Ba N1 Ba 81.6(5) 146 174 ?
N1 N1 Ba 49.0(4) 97 130 ?
Ba N1 Ba 91.26(10) 50_454 130 ?
Ba N1 Ba 170.5(8) 34_544 130 ?
Ba N1 Ba 91.26(10) 78_445 130 ?
Ba N1 Ba 81.6(5) 146 130 ?
Ba N1 Ba 81.6(5) 174 130 ?
Ba N2 Ba 90.0 9 5 ?
Ba N2 Ba 90.0 9 . ?
Ba N2 Ba 90.0 5 . ?
Ba N2 Ba 180.0 9 34_544 ?
Ba N2 Ba 90.0 5 34_544 ?
Ba N2 Ba 90.0 . 34_544 ?
Ba N2 Ba 90.0 9 78_445 ?
Ba N2 Ba 180.0 5 78_445 ?
Ba N2 Ba 90.0 . 78_445 ?
Ba N2 Ba 90.0 34_544 78_445 ?
Ba N2 Ba 90.0 9 50_454 ?
Ba N2 Ba 90.0 5 50_454 ?
Ba N2 Ba 180.0 . 50_454 ?
Ba N2 Ba 90.0 34_544 50_454 ?
Ba N2 Ba 90.0 78_445 50_454 ?

loop_
_geom_bond_atom_site_label_1
_geom_bond_atom_site_label_2
_geom_bond_distance
_geom_bond_site_symmetry_2
_geom_bond_publ_flag
Ba N1 2.667(13) 27_544 ?
Ba N1 2.667(13) 50_454 ?
Ba N2 2.7841(6) . ?
Ba N1 3.014(16) 171_556 ?
Ba N1 3.014(16) 122_655 ?
Ba In1 3.8265(8) 76_445 ?
Ba In1 3.8265(8) . ?
Ba Ba 3.9373(9) 78_445 ?
Ba Ba 3.9373(9) 34_544 ?
Ba Ba 3.9373(9) 9 ?
Ba Ba 3.9373(9) 5 ?
Ba In2 3.9717(6) 52_455 ?
In1 In1 3.1084(14) 52_455 ?
In1 In1 3.1084(14) 75_545 ?
In1 In1 3.1084(14) 26_554 ?
In1 In2 3.2088(4) 52_455 ?
In1 In2 3.2088(4) 75_545 ?
In1 In2 3.2088(4) 26_554 ?
In1 Ba 3.8265(8) 5 ?
In1 Ba 3.8265(8) 9 ?
In1 Ba 4.0364(7) 154_565 ?
In1 Ba 4.0364(7) 126_655 ?
In1 Ba 4.0364(7) 170_556 ?
In2 In1 3.2088(4) 148_665 ?
In2 In1 3.2088(4) 52_455 ?
In2 In1 3.2088(4) 171_566 ?
In2 In1 3.2088(4) 75_545 ?
In2 In1 3.2088(4) 122_656 ?
In2 In1 3.2088(4) 26_554 ?
In2 Ba 3.9717(6) 121_655 ?
In2 Ba 3.9717(6) 177_556 ?
In2 Ba 3.9717(6) 149_565 ?
In2 Ba 3.9717(6) 25 ?
In2 Ba 3.9717(6) 53 ?
In2 Ba 3.9717(6) 81 ?
In2 In1 5.1979(10) 97_666 ?
In2 In2 5.3798(5) 76_456 ?
In2 In2 5.3798(5) 52_455 ?
In2 In2 5.3798(5) 75_545 ?
In2 In2 5.3798(5) 27_645 ?
N1 N1 0.58(5) 97 ?
N1 Ba 2.667(13) 50_454 ?
N1 Ba 2.667(13) 34_544 ?
N1 Ba 2.667(13) 78_445 ?
N1 Ba 3.014(16) 146 ?
N1 Ba 3.014(16) 174 ?
N1 Ba 3.014(16) 130 ?
N2 Ba 2.7841(6) 9 ?
N2 Ba 2.7841(6) 5 ?
N2 Ba 2.7841(6) 34_544 ?
N2 Ba 2.7841(6) 78_445 ?
N2 Ba 2.7841(6) 50_454 ?
